data_7240571
loop_
_publ_author_name
'Liu, Qing'
'Tan, Jing-Yi'
'Zhang, Jian-Yong'
'Zhang, Na'
'Deng, Wei'

_publ_section_title
;
 R-Substituent induced structural diversity, synergistic effect and highly
 selective luminescence sensing for Fe3+ detection by post-synthetically
 modified Cd-MOFs
;
_journal_name_full CrystEngComm
_journal_paper_doi 10.1039/D0CE00476F
_journal_year 2020
_chemical_formula_sum 'C27 H27 Cd N5 O5'
_chemical_formula_weight 613.93
_space_group_crystal_system trigonal
_space_group_IT_number 148
_space_group_name_Hall '-R 3'
_space_group_name_H-M_alt 'R -3 :H'
_atom_sites_solution_hydrogens geom
_audit_creation_method SHELXL-2014/7
_audit_update_record
;
2019-12-19 deposited with the CCDC.	2020-05-13 downloaded from the CCDC.
;
_cell_angle_alpha 90
_cell_angle_beta 90
_cell_angle_gamma 120
_cell_formula_units_Z 18
_cell_length_a 27.3745(2)
_cell_length_b 27.3745(2)
_cell_length_c 21.5185(3)
_cell_measurement_reflns_used 6613
_cell_measurement_temperature 150(2)
_cell_measurement_theta_max 69.939
_cell_measurement_theta_min 4.255
_cell_volume 13964.8(2)
_computing_structure_refinement 'SHELXL-2014/7 (Sheldrick, 2014)'
_diffrn_ambient_temperature 150(2)
_diffrn_measured_fraction_theta_full 0.996
_diffrn_measured_fraction_theta_max 0.978
_diffrn_measurement_device_type 'CCD area detector'
_diffrn_measurement_method 'phi and omega scans'
_diffrn_radiation_type CuK\a
_diffrn_radiation_wavelength 1.54178
_diffrn_reflns_av_R_equivalents 0.0211
_diffrn_reflns_av_unetI/netI 0.0288
_diffrn_reflns_Laue_measured_fraction_full 0.996
_diffrn_reflns_Laue_measured_fraction_max 0.978
_diffrn_reflns_limit_h_max 27
_diffrn_reflns_limit_h_min -28
_diffrn_reflns_limit_k_max 12
_diffrn_reflns_limit_k_min -33
_diffrn_reflns_limit_l_max 25
_diffrn_reflns_limit_l_min -25
_diffrn_reflns_number 11433
_diffrn_reflns_point_group_measured_fraction_full 0.996
_diffrn_reflns_point_group_measured_fraction_max 0.978
_diffrn_reflns_theta_full 67.679
_diffrn_reflns_theta_max 70.570
_diffrn_reflns_theta_min 4.258
_diffrn_source 'fine-focus sealed tube'
_exptl_absorpt_coefficient_mu 5.972
_exptl_absorpt_correction_type multi-scan
_exptl_absorpt_process_details SADABS
_exptl_crystal_colour orange
_exptl_crystal_density_diffrn 1.314
_exptl_crystal_density_method 'not measured'
_exptl_crystal_description cubic
_exptl_crystal_F_000 5616
_exptl_crystal_size_max 0.200
_exptl_crystal_size_mid 0.160
_exptl_crystal_size_min 0.140
_exptl_transmission_factor_max 1.000
_exptl_transmission_factor_min 0.0686
_platon_squeeze_details
;
;
_refine_diff_density_max 2.105
_refine_diff_density_min -1.203
_refine_diff_density_rms 0.079
_refine_ls_extinction_method none
_refine_ls_goodness_of_fit_ref 1.054
_refine_ls_hydrogen_treatment constr
_refine_ls_matrix_type full
_refine_ls_number_parameters 298
_refine_ls_number_reflns 5814
_refine_ls_number_restraints 0
_refine_ls_restrained_S_all 1.054
_refine_ls_R_factor_all 0.0447
_refine_ls_R_factor_gt 0.0401
_refine_ls_shift/su_max 0.002
_refine_ls_shift/su_mean 0.000
_refine_ls_structure_factor_coef Fsqd
_refine_ls_weighting_details 'w=1/[\s^2^(Fo^2^)+(0.0426P)^2^+81.3166P] where P=(Fo^2^+2Fc^2^)/3'
_refine_ls_weighting_scheme calc
_refine_ls_wR_factor_gt 0.1031
_refine_ls_wR_factor_ref 0.1056
_reflns_Friedel_coverage 0.000
_reflns_number_gt 5255
_reflns_number_total 5814
_reflns_threshold_expression 'I > 2\s(I)'
_cod_data_source_file d0ce00476f2.cif
_cod_data_source_block 4
_cod_original_cell_volume 13964.8(3)
_cod_database_code 7240571
_shelx_shelxl_version_number 2014/7
_shelx_space_group_comment
;
The symmetry employed for this shelxl refinement is uniquely defined
by the following loop, which should always be used as a source of
symmetry information in preference to the above space-group names.
They are only intended as comments.
;
_shelx_estimated_absorpt_t_min 0.381
_shelx_estimated_absorpt_t_max 0.489

loop_
_space_group_symop_operation_xyz
'x, y, z'
'-y, x-y, z'
'-x+y, -x, z'
'x+2/3, y+1/3, z+1/3'
'-y+2/3, x-y+1/3, z+1/3'
'-x+y+2/3, -x+1/3, z+1/3'
'x+1/3, y+2/3, z+2/3'
'-y+1/3, x-y+2/3, z+2/3'
'-x+y+1/3, -x+2/3, z+2/3'
'-x, -y, -z'
'y, -x+y, -z'
'x-y, x, -z'
'-x+2/3, -y+1/3, -z+1/3'
'y+2/3, -x+y+1/3, -z+1/3'
'x-y+2/3, x+1/3, -z+1/3'
'-x+1/3, -y+2/3, -z+2/3'
'y+1/3, -x+y+2/3, -z+2/3'
'x-y+1/3, x+2/3, -z+2/3'

loop_
_atom_site_label
_atom_site_type_symbol
_atom_site_fract_x
_atom_site_fract_y
_atom_site_fract_z
_atom_site_U_iso_or_equiv
_atom_site_adp_type
_atom_site_occupancy
_atom_site_site_symmetry_order
_atom_site_calc_flag
_atom_site_refinement_flags_posn
_atom_site_refinement_flags_adp
_atom_site_refinement_flags_occupancy
_atom_site_disorder_assembly
_atom_site_disorder_group
C1 C 0.74739(14) -0.33643(13) 0.70644(19) 0.0336(8) Uani 1 1 d . . . . .
C2 C 0.68527(14) -0.36018(14) 0.69777(17) 0.0313(7) Uani 1 1 d . . . . .
C3 C 0.66106(15) -0.36624(16) 0.63952(18) 0.0379(8) Uani 1 1 d . . . . .
H3A H 0.6841 -0.3519 0.6047 0.045 Uiso 1 1 calc R U . . .
C4 C 0.60223(17) -0.39380(18) 0.63244(19) 0.0440(9) Uani 1 1 d . . . . .
C5 C 0.56895(16) -0.41523(18) 0.6853(2) 0.0432(9) Uani 1 1 d . . . . .
H5A H 0.5299 -0.4341 0.6815 0.052 Uiso 1 1 calc R U . . .
C6 C 0.59305(15) -0.40895(16) 0.74347(18) 0.0361(8) Uani 1 1 d . . . . .
C7 C 0.65091(14) -0.38115(14) 0.74977(17) 0.0319(7) Uani 1 1 d . . . . .
H7A H 0.6670 -0.3764 0.7890 0.038 Uiso 1 1 calc R U . . .
C8 C 0.55818(15) -0.43543(16) 0.80043(19) 0.0390(8) Uani 1 1 d . . . . .
C9 C 0.5773(2) -0.4004(2) 0.5673(2) 0.0609(13) Uani 1 1 d . . . . .
C10 C 0.5135(2) -0.4369(3) 0.5673(3) 0.095(2) Uani 1 1 d . . . . .
H10A H 0.5030 -0.4732 0.5847 0.142 Uiso 1 1 calc R U . . .
H10B H 0.4975 -0.4192 0.5918 0.142 Uiso 1 1 calc R U . . .
H10C H 0.4997 -0.4416 0.5255 0.142 Uiso 1 1 calc R U . . .
C11 C 0.6008(3) -0.4298(3) 0.5250(3) 0.0828(18) Uani 1 1 d . . . . .
H11A H 0.5899 -0.4664 0.5415 0.124 Uiso 1 1 calc R U . . .
H11B H 0.5858 -0.4336 0.4838 0.124 Uiso 1 1 calc R U . . .
H11C H 0.6412 -0.4075 0.5236 0.124 Uiso 1 1 calc R U . . .
C12 C 0.5948(3) -0.3439(3) 0.5406(3) 0.087(2) Uani 1 1 d . . . . .
H12A H 0.6352 -0.3214 0.5409 0.131 Uiso 1 1 calc R U . . .
H12B H 0.5814 -0.3481 0.4986 0.131 Uiso 1 1 calc R U . . .
H12C H 0.5792 -0.3257 0.5649 0.131 Uiso 1 1 calc R U . . .
C13 C 0.73491(16) -0.45968(16) 0.7688(2) 0.0426(9) Uani 1 1 d . . . . .
H13A H 0.7169 -0.4391 0.7763 0.051 Uiso 1 1 calc R U . . .
C14 C 0.70217(16) -0.51773(16) 0.7670(2) 0.0423(9) Uani 1 1 d . . . . .
H14A H 0.6633 -0.5354 0.7721 0.051 Uiso 1 1 calc R U . . .
C15 C 0.72840(15) -0.54910(15) 0.75739(17) 0.0349(8) Uani 1 1 d . . . . .
C16 C 0.78663(17) -0.52006(18) 0.7496(2) 0.0533(12) Uani 1 1 d . . . . .
H16A H 0.8060 -0.5395 0.7435 0.064 Uiso 1 1 calc R U . . .
C17 C 0.81503(17) -0.46200(18) 0.7512(3) 0.0556(12) Uani 1 1 d . . . . .
H17A H 0.8539 -0.4430 0.7452 0.067 Uiso 1 1 calc R U . . .
C18 C 0.69570(15) -0.61156(15) 0.75625(17) 0.0329(7) Uani 1 1 d . . . . .
C19 C 0.94881(17) -0.20169(18) 0.7321(2) 0.0523(11) Uani 1 1 d . . . . .
H19A H 0.9687 -0.2196 0.7204 0.063 Uiso 1 1 calc R U . . .
C20 C 0.97648(17) -0.14393(17) 0.7320(2) 0.0522(11) Uani 1 1 d . . . . .
H20A H 1.0142 -0.1233 0.7204 0.063 Uiso 1 1 calc R U . . .
C21 C 0.94796(16) -0.11726(16) 0.7491(2) 0.0406(9) Uani 1 1 d . . . . .
C22 C 0.8926(2) -0.1491(2) 0.7674(3) 0.0747(18) Uani 1 1 d . . . . .
H22A H 0.8725 -0.1319 0.7806 0.090 Uiso 1 1 calc R U . . .
C23 C 0.8676(2) -0.2069(2) 0.7659(3) 0.0770(19) Uani 1 1 d . . . . .
H23A H 0.8300 -0.2284 0.7778 0.092 Uiso 1 1 calc R U . . .
C24 C 0.97560(16) -0.05462(16) 0.7481(2) 0.0410(9) Uani 1 1 d . . . . .
N1 N 0.89490(13) -0.23346(13) 0.74823(17) 0.0402(7) Uani 1 1 d . . . . .
N2 N 0.79025(13) -0.43144(13) 0.76071(16) 0.0376(7) Uani 1 1 d . . . . .
N3 N 0.72455(13) -0.63914(13) 0.75593(15) 0.0352(6) Uani 1 1 d . . . . .
N4 N 1.03212(13) -0.02544(14) 0.74792(18) 0.0440(8) Uani 1 1 d . . . . .
O1 O 0.77937(11) -0.32311(13) 0.66085(14) 0.0521(8) Uani 1 1 d . . . . .
O2 O 0.76442(10) -0.33276(11) 0.76155(13) 0.0400(6) Uani 1 1 d . . . . .
O3 O 0.50711(12) -0.47100(16) 0.79551(16) 0.0639(9) Uani 1 1 d . . . . .
O4 O 0.58286(11) -0.42101(12) 0.85191(13) 0.0445(6) Uani 1 1 d . . . . .
Cd1 Cd 0.84690(2) -0.33047(2) 0.75785(2) 0.03288(9) Uani 1 1 d . . . . .

loop_
_atom_site_aniso_label
_atom_site_aniso_U_11
_atom_site_aniso_U_22
_atom_site_aniso_U_33
_atom_site_aniso_U_23
_atom_site_aniso_U_13
_atom_site_aniso_U_12
C1 0.0248(16) 0.0175(15) 0.056(2) -0.0033(14) 0.0025(15) 0.0085(13)
C2 0.0277(17) 0.0259(16) 0.0413(19) 0.0023(14) 0.0011(14) 0.0142(14)
C3 0.0316(18) 0.0373(19) 0.041(2) 0.0053(15) 0.0068(15) 0.0148(16)
C4 0.035(2) 0.053(2) 0.039(2) 0.0027(17) -0.0027(16) 0.0181(18)
C5 0.0250(17) 0.049(2) 0.050(2) 0.0010(18) -0.0009(16) 0.0147(16)
C6 0.0281(17) 0.0358(18) 0.042(2) 0.0035(15) 0.0039(15) 0.0139(15)
C7 0.0293(17) 0.0292(17) 0.0367(19) 0.0036(14) 0.0000(14) 0.0141(14)
C8 0.0308(18) 0.0368(19) 0.045(2) 0.0068(16) 0.0080(16) 0.0139(16)
C9 0.044(2) 0.081(3) 0.047(3) 0.003(2) -0.007(2) 0.024(2)
C10 0.049(3) 0.143(6) 0.060(3) -0.004(4) -0.019(3) 0.025(4)
C11 0.065(3) 0.106(5) 0.059(3) -0.024(3) -0.010(3) 0.029(3)
C12 0.084(4) 0.112(5) 0.068(4) 0.025(4) -0.015(3) 0.052(4)
C13 0.036(2) 0.0344(19) 0.063(3) 0.0088(17) 0.0042(18) 0.0221(17)
C14 0.0283(18) 0.036(2) 0.062(3) 0.0089(18) 0.0033(17) 0.0158(16)
C15 0.0313(18) 0.0309(18) 0.039(2) 0.0063(14) 0.0032(14) 0.0129(15)
C16 0.034(2) 0.038(2) 0.093(4) 0.011(2) 0.016(2) 0.0208(18)
C17 0.0281(19) 0.034(2) 0.101(4) 0.008(2) 0.013(2) 0.0127(17)
C18 0.0326(17) 0.0310(17) 0.0334(18) 0.0043(14) 0.0019(14) 0.0147(15)
C19 0.033(2) 0.038(2) 0.088(3) -0.014(2) 0.001(2) 0.0185(17)
C20 0.031(2) 0.035(2) 0.086(3) -0.009(2) 0.002(2) 0.0130(17)
C21 0.0327(18) 0.0336(19) 0.054(2) -0.0043(16) -0.0067(16) 0.0157(16)
C22 0.040(2) 0.039(2) 0.149(6) -0.006(3) 0.012(3) 0.022(2)
C23 0.035(2) 0.037(2) 0.157(6) -0.005(3) 0.014(3) 0.016(2)
C24 0.0343(19) 0.036(2) 0.052(2) -0.0033(17) -0.0032(16) 0.0172(16)
N1 0.0302(15) 0.0309(15) 0.059(2) -0.0050(14) -0.0091(14) 0.0149(13)
N2 0.0292(15) 0.0330(16) 0.0500(19) 0.0079(13) 0.0046(13) 0.0152(13)
N3 0.0354(16) 0.0327(15) 0.0393(17) 0.0016(12) 0.0056(13) 0.0184(13)
N4 0.0322(16) 0.0352(17) 0.064(2) -0.0037(15) 0.0012(15) 0.0168(14)
O1 0.0301(14) 0.0613(19) 0.0499(17) -0.0117(14) 0.0063(12) 0.0116(13)
O2 0.0287(12) 0.0384(14) 0.0481(16) 0.0050(11) -0.0043(11) 0.0132(11)
O3 0.0307(15) 0.073(2) 0.0555(19) 0.0067(16) 0.0050(13) 0.0016(15)
O4 0.0385(14) 0.0426(15) 0.0421(15) 0.0071(12) 0.0041(12) 0.0125(12)
Cd1 0.02530(13) 0.03203(14) 0.04171(16) -0.00061(10) -0.00335(9) 0.01463(10)

loop_
_atom_type_symbol
_atom_type_description
_atom_type_scat_dispersion_real
_atom_type_scat_dispersion_imag
_atom_type_scat_source
C C 0.0181 0.0091 'International Tables Vol C Tables 4.2.6.8 and 6.1.1.4'
H H 0.0000 0.0000 'International Tables Vol C Tables 4.2.6.8 and 6.1.1.4'
N N 0.0311 0.0180 'International Tables Vol C Tables 4.2.6.8 and 6.1.1.4'
O O 0.0492 0.0322 'International Tables Vol C Tables 4.2.6.8 and 6.1.1.4'
Cd Cd 0.1185 4.6533 'International Tables Vol C Tables 4.2.6.8 and 6.1.1.4'

loop_
_geom_angle_atom_site_label_1
_geom_angle_atom_site_label_2
_geom_angle_atom_site_label_3
_geom_angle
_geom_angle_site_symmetry_1
_geom_angle_site_symmetry_3
_geom_angle_publ_flag
O1 C1 O2 122.8(3) . . ?
O1 C1 C2 120.6(4) . . ?
O2 C1 C2 116.5(3) . . ?
C3 C2 C7 119.6(3) . . ?
C3 C2 C1 122.3(3) . . ?
C7 C2 C1 117.8(3) . . ?
C2 C3 C4 120.9(3) . . ?
C5 C4 C3 118.2(4) . . ?
C5 C4 C9 122.7(4) . . ?
C3 C4 C9 119.1(4) . . ?
C6 C5 C4 121.0(3) . . ?
C7 C6 C5 120.1(3) . . ?
C7 C6 C8 117.7(3) . . ?
C5 C6 C8 122.0(3) . . ?
C6 C7 C2 120.2(3) . . ?
O4 C8 O3 122.6(4) . . ?
O4 C8 C6 117.2(3) . . ?
O3 C8 C6 120.2(4) . . ?
O4 C8 Cd1 56.15(19) . 18_436 ?
O3 C8 Cd1 66.8(2) . 18_436 ?
C6 C8 Cd1 169.6(3) . 18_436 ?
C12 C9 C10 110.7(5) . . ?
C12 C9 C4 109.8(5) . . ?
C10 C9 C4 112.0(4) . . ?
C12 C9 C11 108.1(5) . . ?
C10 C9 C11 107.3(5) . . ?
C4 C9 C11 108.8(4) . . ?
N2 C13 C14 124.3(4) . . ?
C15 C14 C13 118.6(3) . . ?
C14 C15 C16 117.8(3) . . ?
C14 C15 C18 121.2(3) . . ?
C16 C15 C18 121.1(3) . . ?
C17 C16 C15 118.8(4) . . ?
N2 C17 C16 123.9(4) . . ?
N3 C18 N3 124.9(3) 2_535 . ?
N3 C18 C15 117.5(3) 2_535 . ?
N3 C18 C15 117.7(3) . . ?
N1 C19 C20 123.2(4) . . ?
C21 C20 C19 119.0(4) . . ?
C20 C21 C22 119.0(4) . . ?
C20 C21 C24 121.2(4) . . ?
C22 C21 C24 119.9(4) . . ?
C23 C22 C21 118.7(4) . . ?
N1 C23 C22 122.8(4) . . ?
N4 C24 N4 125.2(4) 3_765 . ?
N4 C24 C21 117.6(3) 3_765 . ?
N4 C24 C21 117.2(3) . . ?
C19 N1 C23 117.3(4) . . ?
C19 N1 Cd1 125.6(3) . . ?
C23 N1 Cd1 116.8(3) . . ?
C17 N2 C13 116.6(3) . . ?
C17 N2 Cd1 118.8(2) . . ?
C13 N2 Cd1 124.6(2) . . ?
C18 N3 C18 115.1(3) 3_755 . ?
C24 N4 C24 114.8(4) 2_645 . ?
C1 O1 Cd1 157.4(3) . 13_646 ?
C1 O2 Cd1 107.3(2) . . ?
C8 O3 Cd1 85.7(3) . 18_436 ?
C8 O4 Cd1 96.3(2) . 18_436 ?
O2 Cd1 O4 144.52(10) . 17_656 ?
O2 Cd1 O1 126.36(11) . 13_646 ?
O4 Cd1 O1 87.53(11) 17_656 13_646 ?
O2 Cd1 N1 91.23(10) . . ?
O4 Cd1 N1 97.15(11) 17_656 . ?
O1 Cd1 N1 93.85(12) 13_646 . ?
O2 Cd1 N2 84.52(10) . . ?
O4 Cd1 N2 88.52(11) 17_656 . ?
O1 Cd1 N2 85.64(11) 13_646 . ?
N1 Cd1 N2 174.29(11) . . ?
O2 Cd1 O3 91.98(10) . 17_656 ?
O4 Cd1 O3 54.89(10) 17_656 17_656 ?
O1 Cd1 O3 141.66(10) 13_646 17_656 ?
N1 Cd1 O3 84.69(13) . 17_656 ?
N2 Cd1 O3 99.23(13) . 17_656 ?
O2 Cd1 C8 118.00(11) . 17_656 ?
O4 Cd1 C8 27.55(11) 17_656 17_656 ?
O1 Cd1 C8 115.01(12) 13_646 17_656 ?
N1 Cd1 C8 92.85(12) . 17_656 ?
N2 Cd1 C8 92.52(11) . 17_656 ?
O3 Cd1 C8 27.46(11) 17_656 17_656 ?

loop_
_geom_bond_atom_site_label_1
_geom_bond_atom_site_label_2
_geom_bond_distance
_geom_bond_site_symmetry_2
_geom_bond_publ_flag
C1 O1 1.242(5) . ?
C1 O2 1.260(5) . ?
C1 C2 1.498(5) . ?
C2 C3 1.388(5) . ?
C2 C7 1.388(5) . ?
C3 C4 1.404(5) . ?
C4 C5 1.390(6) . ?
C4 C9 1.531(6) . ?
C5 C6 1.386(6) . ?
C6 C7 1.379(5) . ?
C6 C8 1.499(5) . ?
C8 O4 1.254(5) . ?
C8 O3 1.246(5) . ?
C8 Cd1 2.695(4) 18_436 ?
C9 C12 1.487(8) . ?
C9 C10 1.517(7) . ?
C9 C11 1.550(8) . ?
C13 N2 1.324(5) . ?
C13 C14 1.380(5) . ?
C14 C15 1.383(5) . ?
C15 C16 1.390(5) . ?
C15 C18 1.481(5) . ?
C16 C17 1.377(6) . ?
C17 N2 1.330(5) . ?
C18 N3 1.344(5) 2_535 ?
C18 N3 1.338(5) . ?
C19 N1 1.331(5) . ?
C19 C20 1.370(6) . ?
C20 C21 1.359(6) . ?
C21 C22 1.375(6) . ?
C21 C24 1.488(5) . ?
C22 C23 1.375(6) . ?
C23 N1 1.333(6) . ?
C24 N4 1.328(5) 3_765 ?
C24 N4 1.340(5) . ?
N1 Cd1 2.309(3) . ?
N2 Cd1 2.400(3) . ?
N3 C18 1.344(5) 3_755 ?
N4 C24 1.328(5) 2_645 ?
O1 Cd1 2.263(3) 13_646 ?
O2 Cd1 2.229(3) . ?
O3 Cd1 2.485(3) 18_436 ?
O4 Cd1 2.252(3) 18_436 ?
Cd1 O4 2.252(3) 17_656 ?
Cd1 O1 2.263(3) 13_646 ?
Cd1 O3 2.485(3) 17_656 ?
Cd1 C8 2.695(4) 17_656 ?

loop_
_platon_squeeze_void_nr
_platon_squeeze_void_average_x
_platon_squeeze_void_average_y
_platon_squeeze_void_average_z
_platon_squeeze_void_volume
_platon_squeeze_void_count_electrons
_platon_squeeze_void_content
1 -0.036 -0.026 0.001 5835 1149 ' '
